data_7117474
loop_
_publ_author_name
'Franziska Volcker'
'Felix M. Muck'
'Konstantinos D. Vogiatzis'
'Karin Fink'
'Peter W. Roesky'

_publ_section_title
;
 Bi- and trimetallic rare-earth-palladium complexes ligated by
 phosphinoamides
;
_journal_name_full Chem.Commun.
_journal_page_first 11761
_journal_paper_doi 10.1039/C5cc03944d
_journal_volume 51
_journal_year 2015
_chemical_formula_moiety 'C88 H93 Cl Li Lu N4 O4 P4 Pd, 2(C4 H8 O)'
_chemical_formula_sum 'C96 H109 Cl Li Lu N4 O6 P4 Pd'
_chemical_formula_weight 1862.51
_chemical_name_systematic
;
 ?
;
_space_group_crystal_system monoclinic
_space_group_IT_number 14
_space_group_name_Hall '-P 2yn'
_space_group_name_H-M_alt 'P 1 21/n 1'
_symmetry_space_group_name_Hall '-P 2yn'
_symmetry_space_group_name_H-M 'P 1 21/n 1'
_atom_sites_solution_hydrogens mixed
_audit_creation_date 2015-03-11
_audit_creation_method
;
Olex2 1.2
(compiled 2015.01.26 svn.r3150 for OlexSys, GUI svn.r4998)
;
_audit_update_record
;
2015-05-12 deposited with the CCDC.
2015-06-08 downloaded from the CCDC.
;
_cell_angle_alpha 90
_cell_angle_beta 90.84(3)
_cell_angle_gamma 90
_cell_formula_units_Z 4
_cell_length_a 13.559(3)
_cell_length_b 28.870(6)
_cell_length_c 22.627(5)
_cell_measurement_reflns_used 10535
_cell_measurement_temperature 200(2)
_cell_measurement_theta_max 23.27
_cell_measurement_theta_min 1.41
_cell_volume 8856(3)
_computing_cell_refinement 'STOE X-AREA, PLATON (A.L.Spek, 2005)'
_computing_data_collection 'STOE X-AREA'
_computing_data_reduction 'STOE X-RED, PLATON (A.L.Spek, 2005)'
_computing_molecular_graphics 'Diamond 2/3, Olex2 (Dolomanov et al., 2009)'
_computing_publication_material 'MS Word, Olex2 (Dolomanov et al., 2009)'
_computing_structure_refinement 'SHELXL-2014/7 (Sheldrick, 2014)'
_computing_structure_solution 'SHELXS-2014/7 (Sheldrick, 2014)'
_diffrn_ambient_temperature 200
_diffrn_detector 'image plate (34cm diameter)'
_diffrn_detector_area_resol_mean 6.67
_diffrn_detector_type 'STOE image plate'
_diffrn_measured_fraction_theta_full 0.999
_diffrn_measured_fraction_theta_max 0.995
_diffrn_measurement_details
;
 147 frames, detector distance = 120 mm
;
_diffrn_measurement_device 'two-circle goniometer'
_diffrn_measurement_device_type 'STOE IPDS 2'
_diffrn_measurement_method '\w scans'
_diffrn_radiation_collimation '0.5mm monocapillary'
_diffrn_radiation_monochromator 'plane graphite'
_diffrn_radiation_polarisn_norm 0
_diffrn_radiation_type MoK\a
_diffrn_radiation_wavelength 0.71073
_diffrn_reflns_av_R_equivalents 0.1217
_diffrn_reflns_av_unetI/netI 0.4563
_diffrn_reflns_laue_measured_fraction_full 0.999
_diffrn_reflns_laue_measured_fraction_max 0.995
_diffrn_reflns_limit_h_max 16
_diffrn_reflns_limit_h_min -15
_diffrn_reflns_limit_k_max 27
_diffrn_reflns_limit_k_min -27
_diffrn_reflns_limit_l_max 35
_diffrn_reflns_limit_l_min -35
_diffrn_reflns_number 51954
_diffrn_reflns_point_group_measured_fraction_full 0.999
_diffrn_reflns_point_group_measured_fraction_max 0.995
_diffrn_reflns_theta_full 25.242
_diffrn_reflns_theta_max 26.017
_diffrn_reflns_theta_min 1.411
_diffrn_source 'sealed tube, 12x0.4mm long-fine focus'
_diffrn_source_current 40
_diffrn_source_power 2.00
_diffrn_source_voltage 50
_exptl_absorpt_coefficient_mu 1.47
_exptl_absorpt_correction_T_max 0.9162
_exptl_absorpt_correction_T_min 0.8049
_exptl_absorpt_correction_type integration
_exptl_absorpt_process_details 'STOE X-RED & X-SHAPE'
_exptl_crystal_colour yellow
_exptl_crystal_colour_primary yellow
_exptl_crystal_density_diffrn 1.397
_exptl_crystal_description fragment
_exptl_crystal_F_000 3832
_exptl_crystal_size_max 0.193
_exptl_crystal_size_mid 0.142
_exptl_crystal_size_min 0.067
_refine_diff_density_max 1.170
_refine_diff_density_min -0.585
_refine_diff_density_rms 0.092
_refine_ls_extinction_coef .
_refine_ls_extinction_method none
_refine_ls_goodness_of_fit_ref 0.807
_refine_ls_hydrogen_treatment constr
_refine_ls_matrix_type full
_refine_ls_number_parameters 1041
_refine_ls_number_reflns 17364
_refine_ls_number_restraints 130
_refine_ls_restrained_S_all 0.806
_refine_ls_R_factor_all 0.1967
_refine_ls_R_factor_gt 0.0579
_refine_ls_shift/su_max 0.001
_refine_ls_shift/su_mean 0.000
_refine_ls_structure_factor_coef Fsqd
_refine_ls_weighting_details
;
 w=1/[\s^2^(Fo^2^)+(0.0166P)^2^]
 where P=(Fo^2^+2Fc^2^)/3
;
_refine_ls_weighting_scheme calc
_refine_ls_wR_factor_gt 0.0859
_refine_ls_wR_factor_ref 0.1194
_reflns_Friedel_coverage 0.000
_reflns_friedel_fraction_full .
_reflns_friedel_fraction_max .
_reflns_number_gt 6499
_reflns_number_total 17364
_reflns_threshold_expression 'I > 2\s(I)'
_cod_data_source_file c5cc03944d2.cif
_cod_data_source_block 1b
_cod_database_code 7117474
_shelxl_version_number 2013-2
_shelx_space_group_comment
;
The symmetry employed for this shelxl refinement is uniquely defined
by the following loop, which should always be used as a source of
symmetry information in preference to the above space-group names.
They are only intended as comments.
;
_olex2_refinement_description
;
1. Fixed Uiso
 At 1.2 times of:
  All C(H) groups, All C(H,H) groups, All C(H,H,H,H) groups, All N(H) groups
2. Rigid bond restraints
 C86B, C87B, C85A, C88A
 with sigma for 1-2 distances of 0.01 and sigma for 1-3 distances of 0.01
 O2, C77, C78, C79, C80
 with sigma for 1-2 distances of 0.01 and sigma for 1-3 distances of 0.01
 C85B, C88B, C86A, C87A
 with sigma for 1-2 distances of 0.01 and sigma for 1-3 distances of 0.01
 O3B, C81B, C82B
 with sigma for 1-2 distances of 0.01 and sigma for 1-3 distances of 0.01
 O3A, C81A, C82A
 with sigma for 1-2 distances of 0.01 and sigma for 1-3 distances of 0.01
3. Uiso/Uaniso restraints and constraints
O2 \\sim C77 \\sim C78 \\sim C79 \\sim C80: within 1.7A with sigma of 0.04 and
sigma for terminal atoms of 0.08
Uanis(C82B) \\sim Ueq: with sigma of 0.001 and sigma for terminal atoms of 0.002
Uanis(C81A) \\sim Ueq: with sigma of 0.01 and sigma for terminal atoms of 0.02
Uanis(C86B) \\sim Ueq: with sigma of 0.1 and sigma for terminal atoms of 0.2
Uanis(C87B) \\sim Ueq: with sigma of 0.01 and sigma for terminal atoms of 0.02
Uanis(C85A) \\sim Ueq: with sigma of 0.01 and sigma for terminal atoms of 0.02
Uanis(C87A) \\sim Ueq: with sigma of 0.01 and sigma for terminal atoms of 0.02
Uanis(C86A) \\sim Ueq: with sigma of 0.1 and sigma for terminal atoms of 0.2
Uanis(C86A) \\sim Ueq: with sigma of 0.01 and sigma for terminal atoms of 0.02
Uanis(C80) \\sim Ueq: with sigma of 0.01 and sigma for terminal atoms of 0.02
Uanis(C74) \\sim Ueq: with sigma of 0.01 and sigma for terminal atoms of 0.02
Uanis(O4) \\sim Ueq: with sigma of 0.1 and sigma for terminal atoms of 0.2
Uanis(C85A) \\sim Ueq: with sigma of 0.1 and sigma for terminal atoms of 0.2
Uanis(C85B) \\sim Ueq: with sigma of 0.01 and sigma for terminal atoms of 0.02
Uanis(O3A) \\sim Ueq: with sigma of 0.01 and sigma for terminal atoms of 0.02
4. Same fragment restrains
{O6, C93, C94, C95, C96} sigma for 1-2: 0.02, 1-3: 0.02
as
{O5, C89, C90, C91, C92}
5. Others
 Sof(H83C)=Sof(H83D)=Sof(C82B)=Sof(H82C)=Sof(H82D)=1-FVAR(1)
 Sof(H83A)=Sof(H83B)=Sof(C82A)=Sof(H82A)=Sof(H82B)=FVAR(1)
 Fixed Sof: H84C(0.5) H84D(0.5) H84A(0.5) H84B(0.5) C81A(0.5) H81A(0.5)
 H81B(0.5) C85B(0.5) H85A(0.5) H85B(0.5) C86B(0.5) H86A(0.5) H86B(0.5)
 C87B(0.5) H87A(0.5) H87B(0.5) C88B(0.5) H88A(0.5) H88B(0.5) C81B(0.5)
 H81C(0.5) H81D(0.5) C85A(0.5) H85C(0.5) H85D(0.5) C86A(0.5) H86C(0.5)
 H86D(0.5) C87A(0.5) H87C(0.5) H87D(0.5) C88A(0.5) H88C(0.5) H88D(0.5) O3B(0.5)
 O3A(0.5)
6.a Riding coordinates:
 N4(H4)
6.b Secondary CH2 refined with riding coordinates:
 C73(H73A,H73B), C74(H74A,H74B), C75(H75A,H75B), C76(H76A,H76B), C77(H77A,
 H77B), C78(H78A,H78B), C79(H79A,H79B), C80(H80A,H80B), C83(H83C,H83D),
 C83(H83A,H83B), C84(H84C,H84D), C84(H84A,H84B), C81A(H81A,H81B), C82A(H82A,
 H82B), C85B(H85A,H85B), C86B(H86A,H86B), C87B(H87A,H87B), C88B(H88A,H88B),
 C81B(H81C,H81D), C82B(H82C,H82D), C85A(H85C,H85D), C86A(H86C,H86D), C87A(H87C,
 H87D), C88A(H88C,H88D), C89(H89A,H89B), C90(H90A,H90B), C91(H91A,H91B),
 C92(H92A,H92B), C93(H93A,H93B), C94(H94A,H94B), C95(H95A,H95B), C96(H96A,H96B)
6.c Aromatic/amide H refined with riding coordinates:
 C2(H2), C3(H3), C4(H4A), C5(H5), C6(H6), C8(H8), C9(H9), C10(H10), C11(H11),
 C12(H12), C14(H14), C15(H15), C16(H16), C17(H17), C18(H18), C20(H20), C21(H21),
  C22(H22), C23(H23), C24(H24), C26(H26), C27(H27), C28(H28), C29(H29),
 C30(H30), C32(H32), C33(H33), C34(H34), C35(H35), C36(H36), C38(H38), C39(H39),
  C40(H40), C41(H41), C42(H42), C44(H44), C45(H45), C46(H46), C47(H47),
 C48(H48), C50(H50), C51(H51), C52(H52), C53(H53), C54(H54), C56(H56), C57(H57),
  C58(H58), C59(H59), C60(H60), C62(H62), C63(H63), C64(H64), C65(H65),
 C66(H66), C68(H68), C69(H69), C70(H70), C71(H71), C72(H72)
;
_olex2_computing_structure_refinement_long 'ShelXL (Sheldrick, 2008)'
_olex2_computing_structure_solution_long 'SHELXS-97 (Sheldrick, 1997)'
_olex2_submission_special_instructions 'No special instructions were received'

loop_
_space_group_symop_operation_xyz
'x, y, z'
'-x+1/2, y+1/2, -z+1/2'
'-x, -y, -z'
'x-1/2, -y-1/2, z-1/2'

loop_
_atom_site_label
_atom_site_type_symbol
_atom_site_fract_x
_atom_site_fract_y
_atom_site_fract_z
_atom_site_U_iso_or_equiv
_atom_site_adp_type
_atom_site_occupancy
_atom_site_site_symmetry_order
_atom_site_calc_flag
_atom_site_refinement_flags_posn
_atom_site_refinement_flags_adp
_atom_site_refinement_flags_occupancy
_atom_site_disorder_assembly
_atom_site_disorder_group
Lu1 Lu 0.40285(4) 0.17685(2) 0.89467(2) 0.03778(12) Uani 1 1 d . . . . .
Pd1 Pd 0.38986(7) 0.27710(3) 0.90100(4) 0.0393(2) Uani 1 1 d . . . . .
Cl1 Cl 0.3971(2) 0.09202(9) 0.85348(14) 0.0613(8) Uani 1 1 d . . . . .
P1 P 0.5573(2) 0.25541(10) 0.89687(12) 0.0441(8) Uani 1 1 d . . . . .
P2 P 0.3193(2) 0.25142(9) 0.80786(11) 0.0421(7) Uani 1 1 d . . . . .
P3 P 0.2883(2) 0.24454(10) 0.97499(12) 0.0418(8) Uani 1 1 d . . . . .
P4 P 0.3923(3) 0.35857(9) 0.90135(15) 0.0539(9) Uani 1 1 d . . . . .
O1 O 0.4901(6) 0.1377(3) 0.9760(3) 0.056(2) Uani 1 1 d . . . . .
O2 O 0.2906(8) -0.0140(3) 0.8228(5) 0.108(3) Uani 1 1 d . U . . .
O4 O 0.3877(9) 0.0398(4) 0.7148(5) 0.094(3) Uani 1 1 d . U . . .
N1 N 0.5592(7) 0.2012(3) 0.8710(3) 0.045(2) Uani 1 1 d . . . . .
N2 N 0.3012(7) 0.1934(2) 0.8196(3) 0.047(3) Uani 1 1 d . . . . .
N3 N 0.2948(6) 0.1870(3) 0.9687(3) 0.041(2) Uani 1 1 d . . . . .
N4 N 0.4527(8) 0.3742(3) 0.8398(4) 0.064(3) Uani 1 1 d . . . . .
H4 H 0.5086 0.3602 0.8432 0.077 Uiso 1 1 d R . . . .
C1 C 0.6407(8) 0.1798(4) 0.8439(4) 0.047(3) Uani 1 1 d . . . . .
C2 C 0.6229(10) 0.1433(4) 0.8052(4) 0.055(3) Uani 1 1 d . . . . .
H2 H 0.5574 0.1328 0.7983 0.066 Uiso 1 1 calc R . . . .
C3 C 0.7013(10) 0.1221(4) 0.7765(5) 0.062(3) Uani 1 1 d . . . . .
H3 H 0.6869 0.0976 0.7496 0.074 Uiso 1 1 calc R . . . .
C4 C 0.7975(10) 0.1346(4) 0.7851(6) 0.068(4) Uani 1 1 d . . . . .
H4A H 0.8495 0.1186 0.7660 0.082 Uiso 1 1 calc R . . . .
C5 C 0.8164(9) 0.1717(4) 0.8230(5) 0.062(3) Uani 1 1 d . . . . .
H5 H 0.8823 0.1819 0.8295 0.075 Uiso 1 1 calc R . . . .
C6 C 0.7399(9) 0.1937(3) 0.8510(4) 0.047(3) Uani 1 1 d . . . . .
H6 H 0.7545 0.2192 0.8762 0.056 Uiso 1 1 calc R . . . .
C7 C 0.6342(8) 0.2576(4) 0.9651(5) 0.046(3) Uani 1 1 d . . . . .
C8 C 0.6795(8) 0.2195(4) 0.9875(4) 0.054(3) Uani 1 1 d . . . . .
H8 H 0.6735 0.1912 0.9663 0.064 Uiso 1 1 calc R . . . .
C9 C 0.7345(9) 0.2197(5) 1.0401(5) 0.064(4) Uani 1 1 d . . . . .
H9 H 0.7651 0.1920 1.0538 0.077 Uiso 1 1 calc R . . . .
C10 C 0.7444(9) 0.2596(5) 1.0720(5) 0.066(4) Uani 1 1 d . . . . .
H10 H 0.7833 0.2605 1.1072 0.079 Uiso 1 1 calc R . . . .
C11 C 0.6971(10) 0.2981(5) 1.0518(5) 0.070(4) Uani 1 1 d . . . . .
H11 H 0.7028 0.3262 1.0735 0.084 Uiso 1 1 calc R . . . .
C12 C 0.6383(9) 0.2972(4) 0.9983(5) 0.060(3) Uani 1 1 d . . . . .
H12 H 0.6026 0.3239 0.9860 0.072 Uiso 1 1 calc R . . . .
C13 C 0.6364(9) 0.2886(4) 0.8441(5) 0.050(3) Uani 1 1 d . . . . .
C14 C 0.6311(8) 0.2787(4) 0.7862(4) 0.050(3) Uani 1 1 d . . . . .
H14 H 0.5872 0.2551 0.7729 0.060 Uiso 1 1 calc R . . . .
C15 C 0.6875(10) 0.3018(4) 0.7456(5) 0.064(4) Uani 1 1 d . . . . .
H15 H 0.6826 0.2933 0.7051 0.077 Uiso 1 1 calc R . . . .
C16 C 0.7506(10) 0.3368(4) 0.7622(6) 0.069(4) Uani 1 1 d . . . . .
H16 H 0.7888 0.3529 0.7340 0.083 Uiso 1 1 calc R . . . .
C17 C 0.7562(10) 0.3474(4) 0.8208(6) 0.073(4) Uani 1 1 d . . . . .
H17 H 0.7997 0.3714 0.8332 0.087 Uiso 1 1 calc R . . . .
C18 C 0.7011(9) 0.3248(4) 0.8630(5) 0.066(3) Uani 1 1 d . . . . .
H18 H 0.7063 0.3331 0.9036 0.079 Uiso 1 1 calc R . . . .
C19 C 0.2247(8) 0.1698(3) 0.7887(4) 0.041(3) Uani 1 1 d . . . . .
C20 C 0.1657(9) 0.1390(4) 0.8218(5) 0.052(3) Uani 1 1 d . . . . .
H20 H 0.1793 0.1344 0.8627 0.062 Uiso 1 1 calc R . . . .
C21 C 0.0889(9) 0.1155(4) 0.7950(5) 0.053(3) Uani 1 1 d . . . . .
H21 H 0.0502 0.0950 0.8178 0.064 Uiso 1 1 calc R . . . .
C22 C 0.0670(9) 0.1210(4) 0.7366(5) 0.050(3) Uani 1 1 d . . . . .
H22 H 0.0143 0.1041 0.7188 0.060 Uiso 1 1 calc R . . . .
C23 C 0.1224(9) 0.1514(4) 0.7034(5) 0.049(3) Uani 1 1 d . . . . .
H23 H 0.1071 0.1560 0.6627 0.059 Uiso 1 1 calc R . . . .
C24 C 0.2003(8) 0.1750(4) 0.7298(4) 0.052(3) Uani 1 1 d . . . . .
H24 H 0.2382 0.1955 0.7064 0.063 Uiso 1 1 calc R . . . .
C25 C 0.3868(10) 0.2566(4) 0.7391(5) 0.053(3) Uani 1 1 d . . . . .
C26 C 0.4289(9) 0.2180(4) 0.7119(4) 0.053(3) Uani 1 1 d . . . . .
H26 H 0.4187 0.1882 0.7285 0.064 Uiso 1 1 calc R . . . .
C27 C 0.4855(9) 0.2219(5) 0.6610(5) 0.066(4) Uani 1 1 d . . . . .
H27 H 0.5151 0.1953 0.6442 0.079 Uiso 1 1 calc R . . . .
C28 C 0.4980(9) 0.2646(5) 0.6354(5) 0.066(4) Uani 1 1 d . . . . .
H28 H 0.5324 0.2672 0.5993 0.079 Uiso 1 1 calc R . . . .
C29 C 0.4603(10) 0.3040(4) 0.6625(5) 0.061(4) Uani 1 1 d . . . . .
H29 H 0.4704 0.3337 0.6456 0.073 Uiso 1 1 calc R . . . .
C30 C 0.4075(9) 0.2993(4) 0.7148(5) 0.052(3) Uani 1 1 d . . . . .
H30 H 0.3850 0.3264 0.7342 0.062 Uiso 1 1 calc R . . . .
C31 C 0.1989(8) 0.2743(4) 0.7813(4) 0.049(3) Uani 1 1 d . . . . .
C32 C 0.1195(9) 0.2699(5) 0.8198(5) 0.062(3) Uani 1 1 d . . . . .
H32 H 0.1309 0.2563 0.8575 0.074 Uiso 1 1 calc R . . . .
C33 C 0.0274(10) 0.2844(5) 0.8054(5) 0.079(4) Uani 1 1 d . . . . .
H33 H -0.0251 0.2795 0.8321 0.094 Uiso 1 1 calc R . . . .
C34 C 0.0095(11) 0.3065(4) 0.7517(7) 0.081(4) Uani 1 1 d . . . . .
H34 H -0.0546 0.3176 0.7419 0.097 Uiso 1 1 calc R . . . .
C35 C 0.0869(11) 0.3120(4) 0.7122(6) 0.076(4) Uani 1 1 d . . . . .
H35 H 0.0761 0.3268 0.6752 0.091 Uiso 1 1 calc R . . . .
C36 C 0.1798(10) 0.2956(4) 0.7279(5) 0.056(3) Uani 1 1 d . . . . .
H36 H 0.2322 0.2991 0.7008 0.067 Uiso 1 1 calc R . . . .
C37 C 0.2492(8) 0.1534(4) 1.0066(4) 0.046(3) Uani 1 1 d . . . . .
C38 C 0.2487(8) 0.1067(4) 0.9859(5) 0.049(3) Uani 1 1 d . . . . .
H38 H 0.2762 0.0994 0.9487 0.059 Uiso 1 1 calc R . . . .
C39 C 0.2079(10) 0.0722(4) 1.0205(5) 0.070(4) Uani 1 1 d . . . . .
H39 H 0.2084 0.0412 1.0066 0.083 Uiso 1 1 calc R . . . .
C40 C 0.1670(10) 0.0818(4) 1.0739(5) 0.071(4) Uani 1 1 d . . . . .
H40 H 0.1372 0.0580 1.0964 0.085 Uiso 1 1 calc R . . . .
C41 C 0.1700(9) 0.1268(4) 1.0943(5) 0.060(3) Uani 1 1 d . . . . .
H41 H 0.1439 0.1336 1.1321 0.072 Uiso 1 1 calc R . . . .
C42 C 0.2092(8) 0.1613(4) 1.0620(4) 0.049(3) Uani 1 1 d . . . . .
H42 H 0.2095 0.1919 1.0775 0.059 Uiso 1 1 calc R . . . .
C43 C 0.1561(9) 0.2600(4) 0.9729(4) 0.046(3) Uani 1 1 d . . . . .
C44 C 0.0827(8) 0.2287(5) 0.9644(4) 0.052(3) Uani 1 1 d . . . . .
H44 H 0.0987 0.1968 0.9606 0.063 Uiso 1 1 calc R . . . .
C45 C -0.0145(10) 0.2422(5) 0.9613(5) 0.071(4) Uani 1 1 d . . . . .
H45 H -0.0647 0.2197 0.9547 0.085 Uiso 1 1 calc R . . . .
C46 C -0.0388(12) 0.2872(6) 0.9676(6) 0.082(5) Uani 1 1 d . . . . .
H46 H -0.1061 0.2963 0.9657 0.099 Uiso 1 1 calc R . . . .
C47 C 0.0310(11) 0.3187(5) 0.9765(5) 0.074(4) Uani 1 1 d . . . . .
H47 H 0.0132 0.3501 0.9826 0.089 Uiso 1 1 calc R . . . .
C48 C 0.1291(10) 0.3064(4) 0.9769(5) 0.063(4) Uani 1 1 d . . . . .
H48 H 0.1785 0.3296 0.9801 0.075 Uiso 1 1 calc R . . . .
C49 C 0.3240(9) 0.2617(3) 1.0516(4) 0.046(3) Uani 1 1 d . . . . .
C50 C 0.2596(8) 0.2799(4) 1.0940(4) 0.056(3) Uani 1 1 d . . . . .
H50 H 0.1918 0.2844 1.0845 0.067 Uiso 1 1 calc R . . . .
C51 C 0.2967(11) 0.2912(4) 1.1503(5) 0.063(4) Uani 1 1 d . . . . .
H51 H 0.2528 0.3027 1.1792 0.075 Uiso 1 1 calc R . . . .
C52 C 0.3930(11) 0.2862(4) 1.1647(5) 0.066(4) Uani 1 1 d . . . . .
H52 H 0.4165 0.2944 1.2030 0.080 Uiso 1 1 calc R . . . .
C53 C 0.4576(9) 0.2690(5) 1.1232(5) 0.064(3) Uani 1 1 d . . . . .
H53 H 0.5252 0.2644 1.1331 0.077 Uiso 1 1 calc R . . . .
C54 C 0.4210(10) 0.2582(4) 1.0657(5) 0.056(3) Uani 1 1 d . . . . .
H54 H 0.4658 0.2483 1.0363 0.067 Uiso 1 1 calc R . . . .
C55 C 0.4764(9) 0.4163(4) 0.8111(5) 0.052(3) Uani 1 1 d . . . . .
C56 C 0.5381(9) 0.4152(4) 0.7634(5) 0.063(3) Uani 1 1 d . . . . .
H56 H 0.5661 0.3864 0.7524 0.076 Uiso 1 1 calc R . . . .
C57 C 0.5612(11) 0.4536(5) 0.7309(6) 0.079(4) Uani 1 1 d . . . . .
H57 H 0.6022 0.4510 0.6974 0.095 Uiso 1 1 calc R . . . .
C58 C 0.5246(11) 0.4960(5) 0.7474(6) 0.080(4) Uani 1 1 d . . . . .
H58 H 0.5404 0.5233 0.7260 0.096 Uiso 1 1 calc R . . . .
C59 C 0.4642(11) 0.4978(4) 0.7957(6) 0.080(4) Uani 1 1 d . . . . .
H59 H 0.4387 0.5269 0.8074 0.096 Uiso 1 1 calc R . . . .
C60 C 0.4391(10) 0.4587(4) 0.8280(5) 0.064(4) Uani 1 1 d . . . . .
H60 H 0.3971 0.4611 0.8611 0.077 Uiso 1 1 calc R . . . .
C61 C 0.2810(10) 0.3917(4) 0.8956(5) 0.055(3) Uani 1 1 d . . . . .
C62 C 0.2203(12) 0.3841(4) 0.8503(7) 0.088(5) Uani 1 1 d . . . . .
H62 H 0.2427 0.3643 0.8198 0.106 Uiso 1 1 calc R . . . .
C63 C 0.1250(13) 0.4030(6) 0.8439(8) 0.103(5) Uani 1 1 d . . . . .
H63 H 0.0835 0.3952 0.8112 0.123 Uiso 1 1 calc R . . . .
C64 C 0.0944(13) 0.4332(6) 0.8869(9) 0.111(6) Uani 1 1 d . . . . .
H64 H 0.0308 0.4469 0.8836 0.133 Uiso 1 1 calc R . . . .
C65 C 0.1523(14) 0.4436(6) 0.9329(7) 0.106(6) Uani 1 1 d . . . . .
H65 H 0.1308 0.4644 0.9625 0.127 Uiso 1 1 calc R . . . .
C66 C 0.2453(11) 0.4231(5) 0.9368(6) 0.084(4) Uani 1 1 d . . . . .
H66 H 0.2868 0.4311 0.9694 0.101 Uiso 1 1 calc R . . . .
C67 C 0.4528(10) 0.3871(4) 0.9628(5) 0.059(3) Uani 1 1 d . . . . .
C68 C 0.4278(10) 0.3764(4) 1.0192(5) 0.065(4) Uani 1 1 d . . . . .
H68 H 0.3759 0.3548 1.0251 0.078 Uiso 1 1 calc R . . . .
C69 C 0.4736(15) 0.3951(6) 1.0678(7) 0.100(6) Uani 1 1 d . . . . .
H69 H 0.4510 0.3875 1.1061 0.120 Uiso 1 1 calc R . . . .
C70 C 0.5512(14) 0.4246(6) 1.0621(8) 0.105(6) Uani 1 1 d . . . . .
H70 H 0.5862 0.4360 1.0957 0.126 Uiso 1 1 calc R . . . .
C71 C 0.5770(14) 0.4371(5) 1.0059(8) 0.118(7) Uani 1 1 d . . . . .
H71 H 0.6288 0.4587 1.0002 0.141 Uiso 1 1 calc R . . . .
C72 C 0.5300(12) 0.4191(5) 0.9591(6) 0.084(5) Uani 1 1 d . . . . .
H72 H 0.5501 0.4286 0.9209 0.101 Uiso 1 1 calc R . . . .
C73 C 0.5603(12) 0.1017(5) 0.9651(6) 0.093(5) Uani 1 1 d . . . . .
H73A H 0.6286 0.1137 0.9682 0.112 Uiso 1 1 calc R . . . .
H73B H 0.5498 0.0880 0.9254 0.112 Uiso 1 1 calc R . . . .
C74 C 0.5419(16) 0.0680(7) 1.0106(9) 0.138(7) Uani 1 1 d . U . . .
H74A H 0.4932 0.0447 0.9969 0.166 Uiso 1 1 calc R . . . .
H74B H 0.6036 0.0519 1.0225 0.166 Uiso 1 1 calc R . . . .
C75 C 0.5037(17) 0.0944(7) 1.0589(7) 0.149(8) Uani 1 1 d . . . . .
H75A H 0.5515 0.0946 1.0924 0.179 Uiso 1 1 calc R . . . .
H75B H 0.4411 0.0808 1.0725 0.179 Uiso 1 1 calc R . . . .
C76 C 0.4871(9) 0.1417(4) 1.0371(5) 0.064(4) Uani 1 1 d . . . . .
H76A H 0.4222 0.1535 1.0498 0.077 Uiso 1 1 calc R . . . .
H76B H 0.5394 0.1629 1.0519 0.077 Uiso 1 1 calc R . . . .
C77 C 0.2696(15) -0.0604(5) 0.8071(8) 0.134(6) Uani 1 1 d . U . . .
H77A H 0.3303 -0.0794 0.8096 0.160 Uiso 1 1 calc R . . . .
H77B H 0.2432 -0.0620 0.7662 0.160 Uiso 1 1 calc R . . . .
C78 C 0.1972(17) -0.0775(6) 0.8483(9) 0.153(7) Uani 1 1 d . U . . .
H78A H 0.1408 -0.0916 0.8266 0.184 Uiso 1 1 calc R . . . .
H78B H 0.2269 -0.1012 0.8745 0.184 Uiso 1 1 calc R . . . .
C79 C 0.1647(16) -0.0385(6) 0.8823(9) 0.141(7) Uani 1 1 d . U . . .
H79A H 0.1816 -0.0429 0.9246 0.169 Uiso 1 1 calc R . . . .
H79B H 0.0924 -0.0346 0.8782 0.169 Uiso 1 1 calc R . . . .
C80 C 0.2156(14) 0.0013(6) 0.8589(8) 0.118(5) Uani 1 1 d . U . . .
H80A H 0.1690 0.0209 0.8360 0.142 Uiso 1 1 calc R . . . .
H80B H 0.2436 0.0201 0.8917 0.142 Uiso 1 1 calc R . . . .
C83 C 0.6920(14) -0.0095(6) 0.8154(8) 0.127(6) Uani 1 1 d . . . . .
H83C H 0.7432 0.0149 0.8166 0.152 Uiso 0.18(4) 1 calc R . P A 2
H83D H 0.7165 -0.0363 0.8386 0.152 Uiso 0.18(4) 1 calc R . P A 2
H83A H 0.7203 0.0133 0.7877 0.152 Uiso 0.82(4) 1 calc R . P A 1
H83B H 0.7417 -0.0169 0.8464 0.152 Uiso 0.82(4) 1 calc R . P A 1
C84 C 0.5956(14) 0.0091(5) 0.8429(7) 0.098(5) Uani 1 1 d . . . . .
H84C H 0.5957 0.0028 0.8859 0.118 Uiso 0.5 1 calc R . P B 2
H84D H 0.5909 0.0431 0.8370 0.118 Uiso 0.5 1 calc R . P B 2
H84A H 0.5804 -0.0074 0.8800 0.118 Uiso 0.5 1 calc R . P B 1
H84B H 0.6007 0.0427 0.8512 0.118 Uiso 0.5 1 calc R . P B 1
Li1 Li 0.394(2) 0.0237(8) 0.7987(11) 0.089(8) Uani 1 1 d . . . . .
O3B O 0.5195(19) -0.0117(8) 0.8170(11) 0.058(6) Uani 0.5 1 d . U P A 2
C81A C 0.569(4) -0.0311(16) 0.7549(19) 0.122(14) Uani 0.5 1 d . U P A 1
H81A H 0.5862 -0.0140 0.7186 0.147 Uiso 0.5 1 calc R . P A 1
H81B H 0.5245 -0.0571 0.7439 0.147 Uiso 0.5 1 calc R . P A 1
C82A C 0.661(2) -0.0491(10) 0.7859(17) 0.127(11) Uani 0.82(4) 1 d . U P A 1
H82A H 0.6458 -0.0745 0.8138 0.153 Uiso 0.82(4) 1 calc R . P A 1
H82B H 0.7107 -0.0599 0.7574 0.153 Uiso 0.82(4) 1 calc R . P A 1
C85B C 0.304(5) 0.048(2) 0.703(2) 0.17(3) Uani 0.5 1 d . U P C 1
H85A H 0.2793 0.0727 0.7289 0.201 Uiso 0.5 1 calc R . P C 1
H85B H 0.2636 0.0197 0.7096 0.201 Uiso 0.5 1 calc R . P C 1
C86B C 0.293(3) 0.0625(18) 0.640(2) 0.130(16) Uani 0.5 1 d . U P C 1
H86A H 0.3029 0.0363 0.6124 0.156 Uiso 0.5 1 calc R . P C 1
H86B H 0.2281 0.0771 0.6319 0.156 Uiso 0.5 1 calc R . P C 1
C87B C 0.375(4) 0.0965(16) 0.637(2) 0.121(14) Uani 0.5 1 d . U P C 1
H87A H 0.3557 0.1270 0.6537 0.146 Uiso 0.5 1 calc R . P C 1
H87B H 0.3990 0.1005 0.5965 0.146 Uiso 0.5 1 calc R . P C 1
C88B C 0.471(3) 0.064(2) 0.689(2) 0.110(19) Uani 0.5 1 d . U P C 1
H88A H 0.5162 0.0432 0.6670 0.131 Uiso 0.5 1 calc R . P C 1
H88B H 0.5072 0.0843 0.7164 0.131 Uiso 0.5 1 calc R . P C 1
O3A O 0.521(3) -0.0002(13) 0.7971(15) 0.110(13) Uani 0.5 1 d . U P A 1
C81B C 0.557(2) -0.0470(9) 0.7790(13) 0.060(7) Uani 0.5 1 d . U P A 2
H81C H 0.5112 -0.0531 0.7456 0.072 Uiso 0.5 1 calc R . P A 2
H81D H 0.5684 -0.0762 0.8011 0.072 Uiso 0.5 1 calc R . P A 2
C82B C 0.672(6) -0.024(4) 0.753(4) 0.070(12) Uani 0.18(4) 1 d . U P A 2
H82C H 0.7187 -0.0475 0.7379 0.084 Uiso 0.18(4) 1 calc R . P A 2
H82D H 0.6650 0.0023 0.7248 0.084 Uiso 0.18(4) 1 calc R . P A 2
C85A C 0.294(3) 0.0375(13) 0.6801(19) 0.080(11) Uani 0.5 1 d . U P C 2
H85C H 0.2393 0.0525 0.7011 0.096 Uiso 0.5 1 calc R . P C 2
H85D H 0.2763 0.0052 0.6702 0.096 Uiso 0.5 1 calc R . P C 2
C86A C 0.327(5) 0.068(2) 0.620(2) 0.141(17) Uani 0.5 1 d . U P C 2
H86C H 0.3231 0.0480 0.5839 0.169 Uiso 0.5 1 calc R . P C 2
H86D H 0.2834 0.0949 0.6139 0.169 Uiso 0.5 1 calc R . P C 2
C87A C 0.420(4) 0.0809(18) 0.631(2) 0.139(16) Uani 0.5 1 d . U P C 2
H87C H 0.4350 0.1108 0.6114 0.166 Uiso 0.5 1 calc R . P C 2
H87D H 0.4676 0.0572 0.6180 0.166 Uiso 0.5 1 calc R . P C 2
C88A C 0.420(4) 0.085(2) 0.693(3) 0.12(2) Uani 0.5 1 d . U P C 2
H88C H 0.3730 0.1099 0.7052 0.145 Uiso 0.5 1 calc R . P C 2
H88D H 0.4862 0.0931 0.7084 0.145 Uiso 0.5 1 calc R . P C 2
O5 O 0.8097(15) 0.0696(7) 0.9372(8) 0.236(8) Uiso 1 1 d D . . . .
C89 C 0.8957(17) 0.0475(6) 0.9125(8) 0.146(7) Uiso 1 1 d D . . . .
H89A H 0.8919 0.0135 0.9172 0.176 Uiso 1 1 calc R . . . .
H89B H 0.9011 0.0548 0.8700 0.176 Uiso 1 1 calc R . . . .
C90 C 0.9736(18) 0.0648(9) 0.9434(11) 0.230(12) Uiso 1 1 d D . . . .
H90A H 0.9864 0.0454 0.9787 0.276 Uiso 1 1 calc R . . . .
H90B H 1.0330 0.0639 0.9185 0.276 Uiso 1 1 calc R . . . .
C91 C 0.9571(16) 0.1087(7) 0.9604(9) 0.162(8) Uiso 1 1 d D . . . .
H91A H 0.9612 0.1306 0.9269 0.194 Uiso 1 1 calc R . . . .
H91B H 1.0032 0.1184 0.9923 0.194 Uiso 1 1 calc R . . . .
C92 C 0.8448(13) 0.1037(6) 0.9839(7) 0.126(6) Uiso 1 1 d D . . . .
H92A H 0.8423 0.0906 1.0243 0.151 Uiso 1 1 calc R . . . .
H92B H 0.8082 0.1333 0.9822 0.151 Uiso 1 1 calc R . . . .
O6 O 0.269(3) 0.4546(13) 1.1409(14) 0.45(2) Uiso 1 1 d D . . . .
C93 C 0.185(3) 0.4390(9) 1.1068(14) 0.268(15) Uiso 1 1 d D . . . .
H93A H 0.2051 0.4197 1.0730 0.322 Uiso 1 1 calc R . . . .
H93B H 0.1388 0.4210 1.1316 0.322 Uiso 1 1 calc R . . . .
C94 C 0.1417(19) 0.4798(12) 1.0877(12) 0.230(13) Uiso 1 1 d D . . . .
H94A H 0.1261 0.4765 1.0450 0.276 Uiso 1 1 calc R . . . .
H94B H 0.0783 0.4834 1.1083 0.276 Uiso 1 1 calc R . . . .
C95 C 0.192(3) 0.5182(9) 1.0949(14) 0.278(16) Uiso 1 1 d D . . . .
H95A H 0.1634 0.5377 1.1263 0.334 Uiso 1 1 calc R . . . .
H95B H 0.1942 0.5363 1.0577 0.334 Uiso 1 1 calc R . . . .
C96 C 0.298(2) 0.5003(13) 1.1135(16) 0.34(2) Uiso 1 1 d D . . . .
H96A H 0.3413 0.4960 1.0790 0.405 Uiso 1 1 calc R . . . .
H96B H 0.3310 0.5212 1.1425 0.405 Uiso 1 1 calc R . . . .

loop_
_atom_site_aniso_label
_atom_site_aniso_U_11
_atom_site_aniso_U_22
_atom_site_aniso_U_33
_atom_site_aniso_U_23
_atom_site_aniso_U_13
_atom_site_aniso_U_12
Lu1 0.0361(3) 0.0386(2) 0.0388(2) 0.0010(3) 0.00170(17) 0.0022(3)
Pd1 0.0380(6) 0.0392(5) 0.0408(4) 0.0010(5) 0.0043(3) 0.0035(5)
Cl1 0.055(2) 0.0449(17) 0.084(2) -0.0112(15) 0.0067(16) 0.0020(15)
P1 0.038(2) 0.0474(18) 0.0468(16) -0.0009(13) 0.0023(13) 0.0007(14)
P2 0.047(2) 0.0406(15) 0.0391(14) -0.0007(12) -0.0022(13) 0.0020(15)
P3 0.037(2) 0.0464(18) 0.0420(15) -0.0008(12) 0.0034(13) 0.0020(14)
P4 0.072(3) 0.0332(15) 0.057(2) 0.0043(16) 0.0051(17) 0.0066(19)
O1 0.047(6) 0.066(5) 0.055(5) -0.002(4) -0.001(4) 0.016(4)
O2 0.102(9) 0.063(5) 0.160(9) -0.023(6) 0.041(7) -0.012(6)
O4 0.054(8) 0.120(9) 0.109(8) -0.031(7) 0.001(6) 0.004(7)
N1 0.039(6) 0.047(5) 0.049(5) -0.007(4) 0.008(4) 0.005(4)
N2 0.068(8) 0.025(5) 0.049(5) 0.003(4) 0.015(5) -0.007(5)
N3 0.036(6) 0.043(6) 0.043(4) 0.000(4) 0.008(4) 0.001(4)
N4 0.078(9) 0.039(6) 0.075(7) 0.005(5) 0.009(6) 0.005(5)
C1 0.043(8) 0.047(6) 0.050(6) 0.001(6) 0.003(5) -0.002(7)
C2 0.063(10) 0.051(7) 0.052(7) -0.002(6) 0.004(6) 0.004(7)
C3 0.065(11) 0.059(8) 0.062(8) -0.018(6) 0.013(7) 0.017(7)
C4 0.045(10) 0.077(9) 0.084(9) 0.004(7) 0.028(7) 0.019(8)
C5 0.048(8) 0.059(8) 0.080(8) 0.022(7) 0.012(6) 0.010(7)
C6 0.041(8) 0.042(7) 0.058(7) 0.003(5) 0.005(6) -0.002(5)
C7 0.038(8) 0.045(7) 0.055(7) -0.005(5) 0.011(6) -0.007(5)
C8 0.040(8) 0.074(9) 0.047(6) 0.015(6) 0.004(5) -0.004(7)
C9 0.056(9) 0.073(10) 0.064(8) 0.021(7) 0.002(6) 0.012(7)
C10 0.042(9) 0.103(12) 0.051(7) 0.000(7) -0.017(6) 0.014(8)
C11 0.047(10) 0.093(10) 0.070(9) -0.039(7) 0.003(7) -0.009(8)
C12 0.043(9) 0.068(8) 0.068(8) -0.010(6) 0.009(7) 0.008(7)
C13 0.039(8) 0.042(7) 0.069(8) 0.001(5) 0.008(6) 0.006(5)
C14 0.042(7) 0.047(7) 0.060(7) 0.006(6) 0.005(5) 0.005(6)
C15 0.060(10) 0.074(8) 0.060(8) 0.016(7) 0.025(7) 0.024(8)
C16 0.059(10) 0.065(9) 0.084(10) 0.033(7) 0.008(8) -0.002(7)
C17 0.049(10) 0.064(9) 0.105(11) 0.016(8) 0.009(8) -0.010(7)
C18 0.066(9) 0.061(7) 0.071(7) 0.005(8) 0.003(6) -0.003(8)
C19 0.046(7) 0.031(6) 0.046(6) -0.005(5) 0.001(5) 0.004(5)
C20 0.066(10) 0.049(7) 0.041(6) -0.001(5) -0.009(6) 0.004(7)
C21 0.039(8) 0.048(7) 0.074(8) -0.010(6) 0.004(6) -0.007(6)
C22 0.043(8) 0.043(7) 0.063(8) -0.003(6) -0.005(6) -0.008(6)
C23 0.037(8) 0.050(7) 0.061(7) 0.001(6) -0.005(6) 0.003(6)
C24 0.055(8) 0.055(7) 0.047(6) 0.007(6) 0.006(5) -0.008(7)
C25 0.046(9) 0.052(8) 0.061(8) 0.003(6) 0.003(6) 0.004(6)
C26 0.047(8) 0.055(8) 0.057(7) 0.005(6) 0.000(6) -0.002(6)
C27 0.055(9) 0.079(10) 0.064(7) -0.007(7) 0.019(6) 0.008(8)
C28 0.057(9) 0.086(11) 0.055(7) 0.007(7) 0.010(6) -0.012(8)
C29 0.070(10) 0.061(8) 0.052(7) 0.020(6) -0.003(7) -0.009(7)
C30 0.054(9) 0.057(8) 0.045(7) 0.003(6) -0.002(6) 0.009(6)
C31 0.054(8) 0.046(6) 0.049(6) -0.002(6) 0.006(5) 0.000(7)
C32 0.044(9) 0.082(9) 0.059(7) 0.006(8) 0.001(6) 0.007(8)
C33 0.040(9) 0.128(13) 0.068(8) -0.007(8) 0.001(6) 0.017(9)
C34 0.055(11) 0.086(11) 0.102(11) -0.007(8) -0.006(8) 0.018(8)
C35 0.061(10) 0.078(11) 0.088(9) 0.030(8) -0.027(8) 0.018(8)
C36 0.057(9) 0.068(8) 0.043(6) 0.002(5) -0.008(6) 0.010(7)
C37 0.039(8) 0.047(7) 0.052(6) -0.002(5) 0.002(5) 0.003(6)
C38 0.042(8) 0.054(7) 0.052(7) -0.007(6) 0.015(5) 0.003(6)
C39 0.087(12) 0.041(7) 0.081(9) -0.008(6) 0.020(8) -0.006(7)
C40 0.092(12) 0.066(9) 0.056(8) 0.023(7) 0.012(7) -0.003(8)
C41 0.053(9) 0.062(8) 0.065(8) 0.001(6) 0.019(6) 0.004(7)
C42 0.047(8) 0.049(7) 0.053(6) 0.003(5) 0.023(5) -0.001(6)
C43 0.041(8) 0.056(8) 0.043(6) -0.005(5) 0.012(5) 0.003(6)
C44 0.041(8) 0.065(7) 0.051(6) 0.001(7) 0.004(5) 0.008(8)
C45 0.030(9) 0.092(12) 0.089(9) 0.014(8) 0.011(6) -0.006(8)
C46 0.044(10) 0.116(14) 0.087(10) 0.017(8) 0.019(7) 0.027(10)
C47 0.063(11) 0.058(8) 0.102(10) -0.003(8) 0.013(8) 0.014(9)
C48 0.038(9) 0.064(9) 0.087(9) 0.007(7) 0.005(7) 0.000(7)
C49 0.048(8) 0.044(7) 0.047(6) 0.006(5) -0.003(5) -0.004(6)
C50 0.038(7) 0.065(8) 0.065(7) -0.019(6) 0.005(5) -0.001(7)
C51 0.060(10) 0.067(9) 0.060(8) -0.008(6) 0.013(7) -0.012(7)
C52 0.088(12) 0.074(10) 0.038(6) -0.008(6) -0.007(7) -0.021(8)
C53 0.065(9) 0.073(8) 0.054(7) 0.004(7) -0.006(6) -0.007(8)
C54 0.059(10) 0.062(9) 0.047(7) -0.009(5) 0.013(6) 0.000(7)
C55 0.046(9) 0.057(8) 0.054(7) -0.004(6) -0.005(6) 0.008(6)
C56 0.053(10) 0.053(8) 0.084(9) -0.005(7) 0.009(7) 0.007(7)
C57 0.084(12) 0.066(9) 0.088(10) 0.006(8) 0.038(8) -0.004(8)
C58 0.078(12) 0.056(9) 0.105(11) 0.035(8) 0.011(9) -0.015(8)
C59 0.088(13) 0.038(7) 0.115(11) 0.002(7) 0.030(9) -0.004(7)
C60 0.076(11) 0.051(8) 0.066(8) 0.009(6) 0.013(7) -0.002(7)
C61 0.071(10) 0.049(7) 0.044(7) -0.001(5) -0.008(6) 0.002(7)
C62 0.073(13) 0.047(8) 0.144(14) -0.015(8) -0.003(10) 0.023(8)
C63 0.077(14) 0.089(12) 0.142(15) 0.016(11) -0.005(11) 0.016(10)
C64 0.073(14) 0.101(13) 0.159(17) 0.031(12) 0.017(12) 0.047(11)
C65 0.102(16) 0.129(15) 0.087(11) 0.006(10) -0.010(10) 0.063(12)
C66 0.072(12) 0.095(11) 0.084(10) -0.007(8) -0.015(8) 0.028(9)
C67 0.070(10) 0.034(6) 0.072(8) 0.002(6) -0.007(7) 0.008(6)
C68 0.078(11) 0.068(8) 0.050(8) -0.008(6) -0.001(7) 0.008(7)
C69 0.132(18) 0.086(12) 0.081(11) -0.005(9) -0.015(11) 0.012(12)
C70 0.124(17) 0.079(11) 0.112(14) -0.025(10) -0.026(11) -0.019(11)
C71 0.17(2) 0.088(12) 0.098(13) 0.001(10) -0.022(12) -0.064(12)
C72 0.129(15) 0.058(9) 0.065(9) -0.004(7) -0.029(9) -0.018(9)
C73 0.089(14) 0.097(11) 0.094(11) 0.018(9) -0.003(9) 0.036(10)
C74 0.141(11) 0.124(10) 0.150(10) 0.011(9) 0.013(8) 0.018(8)
C75 0.23(3) 0.127(17) 0.094(13) 0.023(12) -0.007(14) 0.021(16)
C76 0.050(9) 0.092(10) 0.051(7) 0.003(7) -0.002(6) 0.008(7)
C77 0.160(17) 0.074(9) 0.168(15) -0.029(9) 0.044(11) -0.027(10)
C78 0.169(19) 0.091(9) 0.201(18) -0.002(11) 0.056(13) -0.034(11)
C79 0.146(16) 0.116(12) 0.164(15) 0.012(11) 0.054(11) -0.018(12)
C80 0.118(9) 0.094(7) 0.144(9) -0.004(7) 0.034(7) 0.000(7)
C83 0.109(18) 0.094(13) 0.177(18) -0.006(12) -0.018(13) 0.036(12)
C84 0.108(16) 0.083(11) 0.104(12) -0.019(9) -0.011(11) 0.029(11)
Li1 0.08(2) 0.071(15) 0.12(2) -0.031(14) 0.027(15) -0.012(14)
O3B 0.052(13) 0.054(13) 0.068(15) -0.020(11) -0.018(10) 0.008(10)
C81A 0.121(16) 0.122(16) 0.123(16) -0.011(9) 0.006(9) 0.004(10)
C82A 0.13(2) 0.076(17) 0.17(3) -0.027(19) -0.007(16) 0.017(14)
C85B 0.17(3) 0.17(3) 0.17(3) -0.001(10) 0.002(10) 0.001(10)
C86B 0.06(3) 0.18(4) 0.15(4) 0.01(3) 0.05(3) 0.024(18)
C87B 0.128(16) 0.122(16) 0.114(16) 0.000(10) 0.002(10) 0.005(10)
C88B 0.06(4) 0.17(6) 0.10(3) -0.02(3) 0.01(3) -0.05(3)
O3A 0.108(15) 0.110(15) 0.112(16) -0.008(9) -0.002(9) 0.008(9)
C81B 0.048(17) 0.057(18) 0.08(2) -0.011(13) -0.010(13) 0.019(12)
C82B 0.070(12) 0.070(12) 0.070(12) 0.0000(10) 0.0010(11) 0.0000(10)
C85A 0.074(14) 0.083(13) 0.083(13) -0.002(9) -0.011(9) -0.002(9)
C86A 0.141(18) 0.14(2) 0.14(2) 0.005(10) -0.001(10) -0.003(10)
C87A 0.137(17) 0.139(18) 0.140(18) 0.003(10) 0.004(10) 0.001(10)
C88A 0.09(5) 0.16(6) 0.11(4) 0.03(4) -0.01(3) -0.05(4)

loop_
_atom_type_symbol
_atom_type_description
_atom_type_scat_dispersion_real
_atom_type_scat_dispersion_imag
_atom_type_scat_source
C C 0.0033 0.0016 'International Tables Vol C Tables 4.2.6.8 and 6.1.1.4'
H H 0.0000 0.0000 'International Tables Vol C Tables 4.2.6.8 and 6.1.1.4'
Cl Cl 0.1484 0.1585 'International Tables Vol C Tables 4.2.6.8 and 6.1.1.4'
Li Li -0.0003 0.0001 'International Tables Vol C Tables 4.2.6.8 and 6.1.1.4'
Lu Lu -0.4720 5.8584 'International Tables Vol C Tables 4.2.6.8 and 6.1.1.4'
N N 0.0061 0.0033 'International Tables Vol C Tables 4.2.6.8 and 6.1.1.4'
O O 0.0106 0.0060 'International Tables Vol C Tables 4.2.6.8 and 6.1.1.4'
P P 0.1023 0.0942 'International Tables Vol C Tables 4.2.6.8 and 6.1.1.4'
Pd Pd -0.9988 1.0072 'International Tables Vol C Tables 4.2.6.8 and 6.1.1.4'

loop_
_geom_angle_atom_site_label_1
_geom_angle_atom_site_label_2
_geom_angle_atom_site_label_3
_geom_angle
_geom_angle_site_symmetry_1
_geom_angle_site_symmetry_3
Pd1 Lu1 P1 46.24(6) . .
Pd1 Lu1 P2 47.21(5) . .
Pd1 Lu1 P3 46.49(6) . .
Cl1 Lu1 Pd1 161.35(8) . .
Cl1 Lu1 P1 135.13(9) . .
Cl1 Lu1 P2 114.38(9) . .
Cl1 Lu1 P3 141.70(9) . .
P1 Lu1 P2 75.10(8) . .
P1 Lu1 P3 82.70(8) . .
P3 Lu1 P2 75.73(7) . .
O1 Lu1 Pd1 116.89(18) . .
O1 Lu1 Cl1 81.21(19) . .
O1 Lu1 P1 90.4(2) . .
O1 Lu1 P2 163.65(19) . .
O1 Lu1 P3 95.24(18) . .
N1 Lu1 Pd1 76.3(2) . .
N1 Lu1 Cl1 103.0(2) . .
N1 Lu1 P1 32.13(19) . .
N1 Lu1 P2 88.3(2) . .
N1 Lu1 P3 114.5(2) . .
N1 Lu1 O1 83.1(3) . .
N2 Lu1 Pd1 77.67(19) . .
N2 Lu1 Cl1 85.1(2) . .
N2 Lu1 P1 105.5(2) . .
N2 Lu1 P2 32.3(2) . .
N2 Lu1 P3 90.1(2) . .
N2 Lu1 O1 163.7(3) . .
N2 Lu1 N1 108.6(3) . .
N2 Lu1 N3 97.9(3) . .
N3 Lu1 Pd1 78.1(2) . .
N3 Lu1 Cl1 111.6(2) . .
N3 Lu1 P1 109.9(2) . .
N3 Lu1 P2 98.3(2) . .
N3 Lu1 P3 31.6(2) . .
N3 Lu1 O1 79.3(3) . .
N3 Lu1 N1 137.8(3) . .
P1 Pd1 Lu1 70.98(7) . .
P1 Pd1 P2 104.66(10) . .
P1 Pd1 P3 119.39(11) . .
P2 Pd1 Lu1 71.04(7) . .
P3 Pd1 Lu1 71.14(7) . .
P3 Pd1 P2 105.47(11) . .
P4 Pd1 Lu1 174.93(11) . .
P4 Pd1 P1 104.60(13) . .
P4 Pd1 P2 108.34(12) . .
P4 Pd1 P3 113.67(11) . .
Li1 Cl1 Lu1 168.7(7) . .
Pd1 P1 Lu1 62.77(8) . .
N1 P1 Lu1 47.2(3) . .
N1 P1 Pd1 106.4(4) . .
N1 P1 C7 108.3(5) . .
N1 P1 C13 104.1(4) . .
C7 P1 Lu1 114.4(3) . .
C7 P1 Pd1 119.3(4) . .
C7 P1 C13 101.1(5) . .
C13 P1 Lu1 139.3(4) . .
C13 P1 Pd1 116.6(4) . .
Pd1 P2 Lu1 61.76(7) . .
N2 P2 Lu1 43.9(3) . .
N2 P2 Pd1 102.7(3) . .
N2 P2 C25 106.7(5) . .
N2 P2 C31 105.7(6) . .
C25 P2 Lu1 114.3(4) . .
C25 P2 Pd1 121.4(4) . .
C25 P2 C31 98.4(5) . .
C31 P2 Lu1 139.6(4) . .
C31 P2 Pd1 120.6(3) . .
Pd1 P3 Lu1 62.37(7) . .
N3 P3 Lu1 45.2(3) . .
N3 P3 Pd1 107.5(3) . .
N3 P3 C43 106.9(5) . .
N3 P3 C49 109.4(4) . .
C43 P3 Lu1 129.2(3) . .
C43 P3 Pd1 117.2(3) . .
C43 P3 C49 101.5(5) . .
C49 P3 Lu1 126.1(4) . .
C49 P3 Pd1 113.9(4) . .
N4 P4 Pd1 105.8(3) . .
N4 P4 C61 102.5(5) . .
N4 P4 C67 107.0(6) . .
C61 P4 Pd1 121.5(4) . .
C61 P4 C67 100.7(5) . .
C67 P4 Pd1 117.8(4) . .
C73 O1 Lu1 121.4(7) . .
C76 O1 Lu1 133.5(7) . .
C76 O1 C73 105.1(9) . .
C77 O2 Li1 129.1(12) . .
C80 O2 C77 107.7(13) . .
C80 O2 Li1 123.2(11) . .
C85B O4 Li1 107(3) . .
C85B O4 C88B 124(4) . .
C88B O4 Li1 119(2) . .
C85A O4 Li1 122(2) . .
C88A O4 Li1 122(2) . .
C88A O4 C85A 97(3) . .
P1 N1 Lu1 100.7(4) . .
C1 N1 Lu1 134.1(7) . .
C1 N1 P1 125.2(8) . .
P2 N2 Lu1 103.9(5) . .
C19 N2 Lu1 135.7(6) . .
C19 N2 P2 119.9(7) . .
P3 N3 Lu1 103.1(4) . .
C37 N3 Lu1 130.0(6) . .
C37 N3 P3 126.5(6) . .
C55 N4 P4 136.4(8) . .
C2 C1 N1 118.4(10) . .
C2 C1 C6 116.4(10) . .
C6 C1 N1 125.2(10) . .
C1 C2 C3 120.1(12) . .
C4 C3 C2 123.3(12) . .
C3 C4 C5 117.2(11) . .
C6 C5 C4 120.3(12) . .
C5 C6 C1 122.6(11) . .
C8 C7 P1 121.9(8) . .
C8 C7 C12 117.4(11) . .
C12 C7 P1 120.3(9) . .
C7 C8 C9 123.2(12) . .
C10 C9 C8 120.0(12) . .
C11 C10 C9 118.1(11) . .
C10 C11 C12 121.3(11) . .
C7 C12 C11 119.6(12) . .
C14 C13 P1 119.2(9) . .
C14 C13 C18 118.3(10) . .
C18 C13 P1 122.5(9) . .
C13 C14 C15 121.7(12) . .
C16 C15 C14 121.6(12) . .
C17 C16 C15 117.3(12) . .
C16 C17 C18 122.8(13) . .
C17 C18 C13 118.3(11) . .
N2 C19 C20 117.1(9) . .
C24 C19 N2 126.1(10) . .
C24 C19 C20 116.8(10) . .
C21 C20 C19 120.3(10) . .
C22 C21 C20 121.7(11) . .
C21 C22 C23 119.3(11) . .
C22 C23 C24 119.6(10) . .
C19 C24 C23 122.3(10) . .
C26 C25 P2 121.6(9) . .
C30 C25 P2 121.4(8) . .
C30 C25 C26 116.7(10) . .
C27 C26 C25 122.0(11) . .
C28 C27 C26 119.6(12) . .
C27 C28 C29 120.0(11) . .
C28 C29 C30 119.2(11) . .
C25 C30 C29 122.2(11) . .
C32 C31 P2 116.6(8) . .
C36 C31 P2 126.7(9) . .
C36 C31 C32 116.7(11) . .
C33 C32 C31 122.6(11) . .
C32 C33 C34 120.0(12) . .
C33 C34 C35 119.2(13) . .
C36 C35 C34 119.1(12) . .
C31 C36 C35 122.4(12) . .
C38 C37 N3 116.1(9) . .
C42 C37 N3 127.0(9) . .
C42 C37 C38 116.9(10) . .
C39 C38 C37 119.5(9) . .
C40 C39 C38 121.7(11) . .
C39 C40 C41 118.5(11) . .
C42 C41 C40 121.6(11) . .
C41 C42 C37 121.8(10) . .
C44 C43 P3 123.5(9) . .
C44 C43 C48 117.2(12) . .
C48 C43 P3 119.2(9) . .
C43 C44 C45 121.3(13) . .
C46 C45 C44 120.2(14) . .
C47 C46 C45 120.2(15) . .
C46 C47 C48 120.7(14) . .
C47 C48 C43 120.3(13) . .
C50 C49 P3 125.4(9) . .
C54 C49 P3 116.0(8) . .
C54 C49 C50 118.6(10) . .
C51 C50 C49 119.3(11) . .
C52 C51 C50 121.7(11) . .
C51 C52 C53 119.7(11) . .
C52 C53 C54 118.9(12) . .
C49 C54 C53 121.6(10) . .
C56 C55 N4 119.0(10) . .
C56 C55 C60 117.8(11) . .
C60 C55 N4 123.2(10) . .
C57 C56 C55 123.3(11) . .
C56 C57 C58 119.3(11) . .
C57 C58 C59 118.1(11) . .
C58 C59 C60 122.8(12) . .
C55 C60 C59 118.7(11) . .
C62 C61 P4 118.8(10) . .
C62 C61 C66 114.1(13) . .
C66 C61 P4 126.9(10) . .
C61 C62 C63 125.1(15) . .
C64 C63 C62 117.4(17) . .
C65 C64 C63 121.0(17) . .
C64 C65 C66 118.6(16) . .
C61 C66 C65 123.8(14) . .
C68 C67 P4 120.2(10) . .
C68 C67 C72 113.8(12) . .
C72 C67 P4 126.0(10) . .
C67 C68 C69 123.2(15) . .
C70 C69 C68 121.0(16) . .
C69 C70 C71 117.4(16) . .
C72 C71 C70 120.6(16) . .
C71 C72 C67 124.0(14) . .
O1 C73 C74 104.1(13) . .
C75 C74 C73 104.6(15) . .
C74 C75 C76 107.2(14) . .
O1 C76 C75 104.4(11) . .
O2 C77 C78 107.2(14) . .
C79 C78 C77 107.2(15) . .
C78 C79 C80 106.0(15) . .
O2 C80 C79 108.7(14) . .
C82A C83 C84 103.2(19) . .
C82B C83 C84 110(3) . .
O3B C84 C83 108.7(16) . .
O3A C84 C83 103(2) . .
O2 Li1 Cl1 110.3(11) . .
O2 Li1 O4 113.6(15) . .
O2 Li1 O3B 106.3(15) . .
O4 Li1 Cl1 108.3(11) . .
O4 Li1 O3B 110.1(14) . .
O3B Li1 Cl1 108.1(13) . .
O3A Li1 Cl1 108.4(18) . .
O3A Li1 O2 119.4(18) . .
O3A Li1 O4 95.6(15) . .
C84 O3B Li1 120.6(17) . .
C84 O3B C81B 108(2) . .
C81B O3B Li1 123.0(19) . .
O3A C81A C82A 106(3) . .
C83 C82A C81A 100(2) . .
O4 C85B C86B 111(5) . .
C87B C86B C85B 100(5) . .
C86B C87B C88B 98(4) . .
O4 C88B C87B 88(3) . .
C84 O3A Li1 124(3) . .
C84 O3A C81A 105(3) . .
C81A O3A Li1 131(3) . .
O3B C81B C82B 105(3) . .
C83 C82B C81B 86(4) . .
O4 C85A C86A 100(3) . .
C87A C86A C85A 105(4) . .
C86A C87A C88A 101(4) . .
C87A C88A O4 105(5) . .
C89 O5 C92 108.0(17) . .
C90 C89 O5 105.4(18) . .
C91 C90 C89 111(2) . .
C90 C91 C92 99.9(18) . .
O5 C92 C91 96.6(14) . .
C93 O6 C96 105(2) . .
C94 C93 O6 103(2) . .
C95 C94 C93 118(2) . .
C94 C95 C96 103(2) . .
O6 C96 C95 98.6(17) . .

loop_
_geom_bond_atom_site_label_1
_geom_bond_atom_site_label_2
_geom_bond_distance
_geom_bond_site_symmetry_2
Lu1 Pd1 2.9031(11) .
Lu1 Cl1 2.621(3) .
Lu1 P1 3.087(3) .
Lu1 P2 3.117(3) .
Lu1 P3 3.101(3) .
Lu1 O1 2.449(7) .
Lu1 N1 2.304(9) .
Lu1 N2 2.224(9) .
Lu1 N3 2.260(7) .
Pd1 P1 2.358(3) .
Pd1 P2 2.418(3) .
Pd1 P3 2.377(3) .
Pd1 P4 2.352(3) .
Cl1 Li1 2.33(2) .
P1 N1 1.671(8) .
P1 C7 1.852(12) .
P1 C13 1.881(11) .
P2 N2 1.715(7) .
P2 C25 1.823(12) .
P2 C31 1.852(12) .
P3 N3 1.671(8) .
P3 C43 1.848(12) .
P3 C49 1.860(10) .
P4 N4 1.687(10) .
P4 C61 1.790(13) .
P4 C67 1.803(12) .
O1 C73 1.433(14) .
O1 C76 1.390(11) .
O2 C77 1.414(15) .
O2 C80 1.387(17) .
O2 Li1 1.86(3) .
O4 Li1 1.96(3) .
O4 C85B 1.19(6) .
O4 C88B 1.46(6) .
O4 C85A 1.48(4) .
O4 C88A 1.47(6) .
N1 C1 1.414(13) .
N2 C19 1.417(13) .
N3 C37 1.441(12) .
N4 C55 1.416(13) .
C1 C2 1.388(14) .
C1 C6 1.410(14) .
C2 C3 1.396(15) .
C3 C4 1.365(16) .
C4 C5 1.393(16) .
C5 C6 1.380(14) .
C7 C8 1.356(14) .
C7 C12 1.367(13) .
C8 C9 1.396(14) .
C9 C10 1.367(16) .
C10 C11 1.358(16) .
C11 C12 1.441(17) .
C13 C14 1.341(13) .
C13 C18 1.425(16) .
C14 C15 1.376(14) .
C15 C16 1.373(16) .
C16 C17 1.362(16) .
C17 C18 1.386(15) .
C19 C20 1.419(14) .
C19 C24 1.376(12) .
C20 C21 1.375(15) .
C21 C22 1.358(14) .
C22 C23 1.384(14) .
C23 C24 1.385(14) .
C25 C26 1.399(14) .
C25 C30 1.381(14) .
C26 C27 1.398(14) .
C27 C28 1.371(16) .
C28 C29 1.394(16) .
C29 C30 1.399(15) .
C31 C32 1.401(14) .
C31 C36 1.376(13) .
C32 C33 1.353(16) .
C33 C34 1.392(16) .
C34 C35 1.396(17) .
C35 C36 1.388(16) .
C37 C38 1.426(13) .
C37 C42 1.391(12) .
C38 C39 1.386(14) .
C39 C40 1.365(14) .
C40 C41 1.379(15) .
C41 C42 1.351(13) .
C43 C44 1.357(15) .
C43 C48 1.390(15) .
C44 C45 1.375(16) .
C45 C46 1.348(17) .
C46 C47 1.326(18) .
C47 C48 1.376(17) .
C49 C50 1.408(13) .
C49 C54 1.352(15) .
C50 C51 1.402(15) .
C51 C52 1.350(17) .
C52 C53 1.384(16) .
C53 C54 1.422(14) .
C55 C56 1.378(15) .
C55 C60 1.380(15) .
C56 C57 1.369(15) .
C57 C58 1.373(17) .
C58 C59 1.375(16) .
C59 C60 1.390(15) .
C61 C62 1.324(17) .
C61 C66 1.392(15) .
C62 C63 1.41(2) .
C63 C64 1.38(2) .
C64 C65 1.33(2) .
C65 C66 1.394(19) .
C67 C68 1.362(15) .
C67 C72 1.399(18) .
C68 C69 1.367(18) .
C69 C70 1.36(2) .
C70 C71 1.373(19) .
C71 C72 1.332(18) .
C73 C74 1.441(19) .
C74 C75 1.43(2) .
C75 C76 1.467(18) .
C77 C78 1.45(2) .
C78 C79 1.44(2) .
C79 C80 1.45(2) .
C83 C84 1.55(2) .
C83 C82A 1.39(2) .
C83 C82B 1.49(7) .
C84 O3B 1.32(3) .
C84 O3A 1.46(4) .
Li1 O3B 2.02(4) .
Li1 O3A 1.85(5) .
O3B C81B 1.43(3) .
C81A C82A 1.52(5) .
C81A O3A 1.47(5) .
C85B C86B 1.49(7) .
C86B C87B 1.48(6) .
C87B C88B 1.97(7) .
C81B C82B 1.80(9) .
C85A C86A 1.69(6) .
C86A C87A 1.34(7) .
C87A C88A 1.41(7) .
O5 C89 1.45(2) .
O5 C92 1.515(19) .
C89 C90 1.35(2) .
C90 C91 1.34(2) .
C91 C92 1.63(2) .
O6 C93 1.44(3) .
O6 C96 1.51(2) .
C93 C94 1.38(2) .
C94 C95 1.31(2) .
C95 C96 1.58(3) .
